data_2202496
loop_
_publ_author_name
'Vembu, Nagarajan'
'Nallu, Maruthai'
'Spencer, Elinor C.'
'Howard, Judith A. K.'

_publ_section_title
;
 2,4-Dinitrophenyl 3-nitrobenzenesulfonate
;
_journal_issue 9
_journal_name_full 'Acta Crystallographica Section E'
_journal_page_first o1387
_journal_page_last o1389
_journal_paper_doi 10.1107/S160053680301818X
_journal_volume 59
_journal_year 2003
_chemical_formula_iupac 'C12 H7 N3 O9 S'
_chemical_formula_moiety 'C12 H7 N3 O9 S'
_chemical_formula_sum 'C12 H7 N3 O9 S'
_chemical_formula_weight 369.27
_chemical_melting_point 378.0(10)
_chemical_name_common '2,4-dinitrophenyl m-nitrobenzenesulfonate'
_chemical_name_systematic
;
2,4-Dinitrophenyl 3-nitrobenzenesulfonate
;
_space_group_IT_number 29
_symmetry_cell_setting orthorhombic
_symmetry_space_group_name_Hall 'P 2c -2ac'
_symmetry_space_group_name_H-M 'P c a 21'
_atom_sites_solution_hydrogens geom
_atom_sites_solution_primary direct
_atom_sites_solution_secondary difmap
_audit_creation_method SHELXL97
_cell_angle_alpha 90
_cell_angle_beta 90
_cell_angle_gamma 90
_cell_formula_units_Z 4
_cell_length_a 27.730(2)
_cell_length_b 4.7374(3)
_cell_length_c 10.7800(8)
_cell_measurement_reflns_used 3073
_cell_measurement_temperature 120(2)
_cell_measurement_theta_max 27.07
_cell_measurement_theta_min 2.39
_cell_volume 1416.15(17)
_computing_cell_refinement SMART-NT
_computing_data_collection 'SMART-NT (Bruker, 1998)'
_computing_data_reduction 'SAINT-NT (Bruker, 1998)'
_computing_molecular_graphics SHELXTL
_computing_publication_material SHELXTL
_computing_structure_refinement SHELXTL
_computing_structure_solution 'SHELXTL (Sheldrick, 1998)'
_diffrn_ambient_temperature 120(2)
_diffrn_detector_area_resol_mean 8
_diffrn_measured_fraction_theta_full 0.999
_diffrn_measured_fraction_theta_max 0.999
_diffrn_measurement_device_type 'Bruker SMART CCD 6K area-detector'
_diffrn_measurement_method \w
_diffrn_radiation_monochromator graphite
_diffrn_radiation_source 'fine-focus sealed tube'
_diffrn_radiation_type MoK\a
_diffrn_radiation_wavelength 0.71073
_diffrn_reflns_av_R_equivalents 0.033
_diffrn_reflns_av_sigmaI/netI 0.043
_diffrn_reflns_limit_h_max 27
_diffrn_reflns_limit_h_min -35
_diffrn_reflns_limit_k_max 5
_diffrn_reflns_limit_k_min -6
_diffrn_reflns_limit_l_max 12
_diffrn_reflns_limit_l_min -13
_diffrn_reflns_number 8989
_diffrn_reflns_theta_full 27.11
_diffrn_reflns_theta_max 27.11
_diffrn_reflns_theta_min 2.94
_diffrn_standards_decay_% 0
_diffrn_standards_interval_count 0
_diffrn_standards_interval_time 0
_diffrn_standards_number 0
_exptl_absorpt_coefficient_mu 0.290
_exptl_absorpt_correction_type none
_exptl_crystal_colour colourless
_exptl_crystal_density_diffrn 1.732
_exptl_crystal_density_meas ?
_exptl_crystal_density_method 'not measured'
_exptl_crystal_description block
_exptl_crystal_F_000 752
_exptl_crystal_size_max 0.28
_exptl_crystal_size_mid 0.25
_exptl_crystal_size_min 0.11
_refine_diff_density_max 0.34
_refine_diff_density_min -0.33
_refine_ls_abs_structure_details '(Flack, 1983); 1310 Friedel pairs'
_refine_ls_abs_structure_Flack -0.05(6)
_refine_ls_extinction_method none
_refine_ls_goodness_of_fit_ref 0.967
_refine_ls_hydrogen_treatment refxyz
_refine_ls_matrix_type full
_refine_ls_number_parameters 247
_refine_ls_number_reflns 2952
_refine_ls_number_restraints 1
_refine_ls_restrained_S_all 0.967
_refine_ls_R_factor_all 0.036
_refine_ls_R_factor_gt 0.030
_refine_ls_shift/su_max 0.001
_refine_ls_shift/su_mean 0.000
_refine_ls_structure_factor_coef Fsqd
_refine_ls_weighting_details 'calc w = 1/[\s^2^(Fo^2^)+(0.0274P)^2^] where P=(Fo^2^+2Fc^2^)/3'
_refine_ls_weighting_scheme calc
_refine_ls_wR_factor_gt 0.058
_refine_ls_wR_factor_ref 0.059
_reflns_number_gt 2619
_reflns_number_total 2952
_reflns_threshold_expression I>2\s(I)
_cod_data_source_file ci6264.cif
_cod_data_source_block I
_cod_depositor_comments
;
The following automatic conversions were performed:
'_symmetry_cell_setting' value 'Orthorhombic' changed to 'orthorhombic'
according to '/home/saulius/struct/CIF-dictionaries/cif_core.dic'
dictionary named 'cif_core.dic' version 2.4.1 from 2010-06-29.

Automatic conversion script
Id: cif_fix_enum 1527 2010-12-29 10:47:43Z saulius 

The following automatic conversions were performed:

'_chemical_melting_point' value '377-379' was changed to '378.0(10)'
- the average value was taken and precision was estimated.

Automatic conversion script
Id: cif_fix_values 1646 2011-03-28 12:23:43Z adriana 

The following automatic conversions were performed:

'_chemical_melting_point' value '377-379' was changed to '378.0(10)'
- the average value was taken and precision was
estimated.

'_symmetry_cell_setting' value 'Orthorhombic' changed to
'orthorhombic' according to
/home/saulius/struct/CIF-dictionaries/cif_core.dic dictionary named
'cif_core.dic' version 2.4.1 from 2010-06-29.

Automatic conversion script
Id: cif_fix_values 1715 2011-07-08 13:25:40Z adriana 

The following automatic conversions were performed:

'_exptl_crystal_density_meas' value 'not measured' was changed to '?'
- the value is perceived as not measured.

Automatic conversion script
Id: cif_fix_values 3008 2015-01-20 13:52:24Z robertas 
;
_cod_original_cell_volume 1416.16(17)
_cod_database_code 2202496
_cod_database_fobs_code 2202496

loop_
_symmetry_equiv_pos_as_xyz
'x, y, z'
'-x, -y, z+1/2'
'x+1/2, -y, z'
'-x+1/2, y, z+1/2'

loop_
_atom_site_label
_atom_site_fract_x
_atom_site_fract_y
_atom_site_fract_z
_atom_site_U_iso_or_equiv
_atom_site_adp_type
_atom_site_calc_flag
_atom_site_refinement_flags
_atom_site_occupancy
_atom_site_disorder_assembly
_atom_site_disorder_group
_atom_site_type_symbol
C1 0.63940(7) 0.8435(4) 0.11796(18) 0.0177(4) Uani d . 1 . . C
C2 0.67868(8) 1.0065(4) 0.0840(2) 0.0219(5) Uani d . 1 . . C
H2 0.6760(7) 1.124(5) 0.013(2) 0.026 Uiso d . 1 . . H
C3 0.71927(8) 1.0039(5) 0.1583(2) 0.0242(5) Uani d . 1 . . C
H3 0.7474(9) 1.113(4) 0.134(2) 0.029 Uiso d . 1 . . H
C4 0.72028(7) 0.8437(4) 0.2661(2) 0.0194(4) Uani d . 1 . . C
H4 0.7483(9) 0.842(4) 0.315(2) 0.023 Uiso d . 1 . . H
C5 0.67987(7) 0.6855(4) 0.29759(19) 0.0146(4) Uani d . 1 . . C
C6 0.63895(8) 0.6804(4) 0.22407(19) 0.0175(4) Uani d . 1 . . C
H6 0.6131(8) 0.564(4) 0.250(2) 0.021 Uiso d . 1 . . H
C7 0.61813(7) 0.6853(4) 0.58859(19) 0.0154(4) Uani d . 1 . . C
C8 0.58006(8) 0.8235(4) 0.5321(2) 0.0179(4) Uani d . 1 . . C
H8 0.5841(7) 0.913(4) 0.469(2) 0.021 Uiso d . 1 . . H
C9 0.53528(8) 0.8283(4) 0.5895(2) 0.0188(5) Uani d . 1 . . C
H9 0.5118(8) 0.909(4) 0.551(2) 0.023 Uiso d . 1 . . H
C10 0.52982(7) 0.6906(4) 0.70080(19) 0.0166(4) Uani d . 1 . . C
C11 0.56676(7) 0.5508(4) 0.7602(2) 0.0181(4) Uani d . 1 . . C
H11 0.5631(8) 0.453(4) 0.831(2) 0.022 Uiso d . 1 . . H
C12 0.61079(7) 0.5526(4) 0.70134(18) 0.0155(4) Uani d . 1 . . C
S1 0.680852(17) 0.47848(9) 0.43241(5) 0.01655(11) Uani d . 1 . . S
N1 0.59615(6) 0.8425(4) 0.03865(17) 0.0234(4) Uani d . 1 . . N
N2 0.65165(6) 0.4156(4) 0.76543(17) 0.0200(4) Uani d . 1 . . N
N3 0.48240(6) 0.6976(4) 0.76390(18) 0.0238(4) Uani d . 1 . . N
O1 0.59276(5) 1.0242(3) -0.04173(15) 0.0303(4) Uani d . 1 . . O
O2 0.56581(5) 0.6588(4) 0.05693(15) 0.0279(4) Uani d . 1 . . O
O3 0.72932(5) 0.4132(3) 0.46165(14) 0.0247(4) Uani d . 1 . . O
O4 0.64466(5) 0.2683(3) 0.42225(15) 0.0211(3) Uani d . 1 . . O
O5 0.66457(5) 0.6961(3) 0.54078(13) 0.0179(3) Uani d . 1 . . O
O6 0.67106(6) 0.2177(3) 0.71487(15) 0.0339(4) Uani d . 1 . . O
O7 0.66216(6) 0.5114(3) 0.86734(14) 0.0299(4) Uani d . 1 . . O
O8 0.45300(5) 0.8714(3) 0.72981(15) 0.0321(4) Uani d . 1 . . O
O9 0.47545(6) 0.5267(4) 0.84620(17) 0.0437(5) Uani d . 1 . . O

loop_
_atom_site_aniso_label
_atom_site_aniso_U_11
_atom_site_aniso_U_22
_atom_site_aniso_U_33
_atom_site_aniso_U_12
_atom_site_aniso_U_13
_atom_site_aniso_U_23
C1 0.0152(11) 0.0196(11) 0.0182(11) 0.0031(9) -0.0017(8) -0.0035(8)
C2 0.0258(12) 0.0228(11) 0.0170(11) 0.0027(10) 0.0024(9) 0.0049(9)
C3 0.0216(12) 0.0256(12) 0.0255(12) -0.0049(10) 0.0046(9) 0.0056(10)
C4 0.0159(11) 0.0235(11) 0.0189(11) -0.0006(9) 0.0020(9) 0.0021(10)
C5 0.0151(10) 0.0144(10) 0.0142(10) 0.0048(9) 0.0024(8) 0.0031(8)
C6 0.0178(10) 0.0152(10) 0.0194(12) 0.0017(9) 0.0024(9) -0.0006(8)
C7 0.0152(10) 0.0149(10) 0.0160(11) -0.0028(8) 0.0035(8) -0.0025(8)
C8 0.0221(11) 0.0182(11) 0.0133(11) -0.0030(9) -0.0007(9) 0.0055(8)
C9 0.0163(11) 0.0203(11) 0.0197(11) 0.0007(9) -0.0049(8) 0.0009(9)
C10 0.0125(10) 0.0209(11) 0.0164(11) -0.0009(8) -0.0004(8) -0.0015(8)
C11 0.0194(11) 0.0215(11) 0.0134(11) -0.0022(9) 0.0007(9) 0.0019(9)
C12 0.0146(10) 0.0169(10) 0.0150(11) 0.0014(8) -0.0021(8) -0.0007(8)
S1 0.0162(2) 0.0174(2) 0.0160(2) 0.0025(2) 0.0025(2) 0.0041(2)
N1 0.0247(10) 0.0262(10) 0.0194(10) 0.0058(9) -0.0012(8) -0.0043(8)
N2 0.0179(9) 0.0263(9) 0.0159(9) -0.0004(8) 0.0014(8) 0.0062(8)
N3 0.0162(9) 0.0344(11) 0.0207(10) -0.0018(8) 0.0008(8) 0.0011(9)
O1 0.0361(9) 0.0296(8) 0.0253(10) 0.0083(7) -0.0088(7) 0.0082(7)
O2 0.0244(8) 0.0335(9) 0.0259(9) -0.0030(8) -0.0049(7) -0.0019(7)
O3 0.0200(8) 0.0312(8) 0.0230(9) 0.0079(6) 0.0020(6) 0.0093(6)
O4 0.0256(8) 0.0152(6) 0.0227(8) -0.0018(6) 0.0045(7) 0.0025(6)
O5 0.0136(7) 0.0221(8) 0.0181(8) -0.0027(6) 0.0023(6) 0.0015(6)
O6 0.0330(9) 0.0402(10) 0.0286(10) 0.0214(8) -0.0008(8) -0.0027(8)
O7 0.0291(8) 0.0388(9) 0.0218(9) 0.0056(7) -0.0101(7) 0.0005(7)
O8 0.0187(8) 0.0411(9) 0.0364(11) 0.0112(7) 0.0041(7) 0.0068(8)
O9 0.0219(9) 0.0711(13) 0.0382(12) 0.0029(9) 0.0073(8) 0.0315(10)

loop_
_atom_type_symbol
_atom_type_description
_atom_type_scat_dispersion_real
_atom_type_scat_dispersion_imag
_atom_type_scat_source
C C 0.0033 0.0016 'International Tables Vol C Tables 4.2.6.8 and 6.1.1.4'
H H 0.0000 0.0000 'International Tables Vol C Tables 4.2.6.8 and 6.1.1.4'
N N 0.0061 0.0033 'International Tables Vol C Tables 4.2.6.8 and 6.1.1.4'
O O 0.0106 0.0060 'International Tables Vol C Tables 4.2.6.8 and 6.1.1.4'
S S 0.1246 0.1234 'International Tables Vol C Tables 4.2.6.8 and 6.1.1.4'

loop_
_geom_angle_atom_site_label_1
_geom_angle_atom_site_label_2
_geom_angle_atom_site_label_3
_geom_angle
_geom_angle_publ_flag
C6 C1 C2 122.58(19) ?
C6 C1 N1 118.16(18) ?
C2 C1 N1 119.27(18) ?
C3 C2 C1 118.8(2) ?
C3 C2 H2 122.4(13) ?
C1 C2 H2 118.6(13) ?
C2 C3 C4 120.5(2) ?
C2 C3 H3 119.5(14) ?
C4 C3 H3 120.0(14) ?
C3 C4 C5 118.9(2) ?
C3 C4 H4 119.5(14) ?
C5 C4 H4 121.6(14) ?
C6 C5 C4 122.03(19) ?
C6 C5 S1 118.52(16) ?
C4 C5 S1 119.43(16) ?
C1 C6 C5 117.21(19) ?
C1 C6 H6 125.3(14) ?
C5 C6 H6 117.5(14) ?
C8 C7 C12 119.30(18) ?
C8 C7 O5 121.82(18) ?
C12 C7 O5 118.65(18) ?
C7 C8 C9 119.66(19) ?
C7 C8 H8 120.9(15) ?
C9 C8 H8 119.2(15) ?
C10 C9 C8 118.7(2) ?
C10 C9 H9 123.4(16) ?
C8 C9 H9 117.8(16) ?
C9 C10 C11 123.52(18) ?
C9 C10 N3 119.23(17) ?
C11 C10 N3 117.22(18) ?
C12 C11 C10 116.26(19) ?
C12 C11 H11 119.6(15) ?
C10 C11 H11 124.0(15) ?
C11 C12 C7 122.58(18) ?
C11 C12 N2 117.53(17) ?
C7 C12 N2 119.85(17) ?
O3 S1 O4 122.42(8) y
O3 S1 O5 104.06(8) y
O4 S1 O5 107.75(8) y
O3 S1 C5 108.77(9) y
O4 S1 C5 108.53(10) y
O5 S1 C5 103.71(8) y
O1 N1 O2 124.03(18) y
O1 N1 C1 118.10(18) y
O2 N1 C1 117.88(17) y
O6 N2 O7 125.83(17) y
O6 N2 C12 118.07(17) y
O7 N2 C12 116.08(17) y
O8 N3 O9 124.40(18) y
O8 N3 C10 118.16(17) y
O9 N3 C10 117.44(17) y
C7 O5 S1 120.15(12) y

loop_
_geom_bond_atom_site_label_1
_geom_bond_atom_site_label_2
_geom_bond_site_symmetry_2
_geom_bond_distance
_geom_bond_publ_flag
C1 C6 . 1.380(3) ?
C1 C2 . 1.385(3) ?
C1 N1 . 1.473(3) y
C2 C3 . 1.382(3) ?
C2 H2 . 0.95(2) ?
C3 C4 . 1.388(3) ?
C3 H3 . 0.97(2) ?
C4 C5 . 1.390(3) ?
C4 H4 . 0.94(2) ?
C5 C6 . 1.384(3) ?
C5 S1 . 1.753(2) y
C6 H6 . 0.95(2) ?
C7 C8 . 1.383(3) ?
C7 C12 . 1.384(3) ?
C7 O5 . 1.388(2) ?
C8 C9 . 1.387(3) ?
C8 H8 . 0.81(2) ?
C9 C10 . 1.374(3) ?
C9 H9 . 0.86(2) ?
C10 C11 . 1.378(3) ?
C10 N3 . 1.481(2) y
C11 C12 . 1.376(3) ?
C11 H11 . 0.90(2) ?
C12 N2 . 1.477(2) y
S1 O3 . 1.4147(15) y
S1 O4 . 1.4182(13) y
S1 O5 . 1.6222(15) y
N1 O1 . 1.225(2) y
N1 O2 . 1.227(2) y
N2 O6 . 1.211(2) y
N2 O7 . 1.224(2) y
N3 O8 . 1.216(2) y
N3 O9 . 1.216(2) y

loop_
_geom_hbond_atom_site_label_D
_geom_hbond_atom_site_label_H
_geom_hbond_atom_site_label_A
_geom_hbond_site_symmetry_A
_geom_hbond_distance_DH
_geom_hbond_distance_HA
_geom_hbond_distance_DA
_geom_hbond_angle_DHA
_geom_hbond_publ_flag
C2 H2 O1 . 0.95(2) 2.43(2) 2.742(3) 99.0(15) y
C4 H4 O3 . 0.94(2) 2.63(2) 2.944(3) 100.4(15) y
C6 H6 O2 . 0.95(2) 2.50(2) 2.715(3) 92.7(15) y
C6 H6 O4 . 0.95(2) 2.49(2) 2.898(2) 106.4(16) y
C9 H9 O8 . 0.86(2) 2.53(2) 2.745(3) 94.9(18) y
C11 H11 O9 . 0.90(2) 2.46(2) 2.699(3) 95.3(16) y
C2 H2 O7 1_564 0.95(2) 2.45(2) 3.374(3) 166.2(19) y
C3 H3 O3 4_664 0.97(2) 2.43(2) 3.208(3) 137.0(18) y
C3 H3 O6 4_664 0.97(2) 2.47(2) 3.263(3) 138.2(18) y
C4 H4 O7 4_654 0.94(2) 2.99(2) 3.781(3) 142.9(17) y
C6 H6 N3 2_664 0.95(2) 2.93(2) 3.836(3) 161.2(18) y
C6 H6 O8 2_664 0.95(2) 2.77(2) 3.652(3) 155.7(19) y
C6 H6 O9 2_664 0.95(2) 2.70(2) 3.572(3) 153.6(17) y
C8 H8 O4 1_565 0.81(2) 2.43(2) 3.008(2) 129.2(19) y
C8 H8 O8 2_674 0.81(2) 2.96(2) 3.681(3) 150.0(18) y
C9 H9 O2 2_675 0.86(2) 2.97(2) 3.726(3) 147(2) y
C11 H11 O1 1_546 0.90(2) 2.58(2) 3.362(3) 145.1(18) y
C11 H11 O2 1_556 0.90(2) 2.62(2) 3.240(3) 126.4(17) y

loop_
_geom_torsion_atom_site_label_1
_geom_torsion_atom_site_label_2
_geom_torsion_atom_site_label_3
_geom_torsion_atom_site_label_4
_geom_torsion
_geom_torsion_publ_flag
C6 C1 C2 C3 0.7(3) ?
N1 C1 C2 C3 -179.36(19) ?
C1 C2 C3 C4 -1.0(3) ?
C2 C3 C4 C5 0.3(3) ?
C3 C4 C5 C6 0.7(3) ?
C3 C4 C5 S1 179.18(16) ?
C2 C1 C6 C5 0.2(3) ?
N1 C1 C6 C5 -179.69(17) ?
C4 C5 C6 C1 -1.0(3) ?
S1 C5 C6 C1 -179.42(15) ?
C12 C7 C8 C9 0.3(3) ?
O5 C7 C8 C9 -174.04(19) ?
C7 C8 C9 C10 -1.0(3) ?
C8 C9 C10 C11 1.1(3) ?
C8 C9 C10 N3 179.11(18) ?
C9 C10 C11 C12 -0.5(3) ?
N3 C10 C11 C12 -178.51(17) ?
C10 C11 C12 C7 -0.3(3) ?
C10 C11 C12 N2 177.28(17) ?
C8 C7 C12 C11 0.3(3) ?
O5 C7 C12 C11 174.87(18) ?
C8 C7 C12 N2 -177.16(17) ?
O5 C7 C12 N2 -2.6(3) ?
C6 C5 S1 O3 154.18(15) ?
C4 C5 S1 O3 -24.31(19) ?
C6 C5 S1 O4 18.87(18) ?
C4 C5 S1 O4 -159.63(15) ?
C6 C5 S1 O5 -95.51(16) ?
C4 C5 S1 O5 86.00(17) ?
C6 C1 N1 O1 166.58(18) ?
C2 C1 N1 O1 -13.3(3) ?
C6 C1 N1 O2 -13.7(3) ?
C2 C1 N1 O2 166.39(18) ?
C11 C12 N2 O6 119.0(2) ?
C7 C12 N2 O6 -63.4(2) ?
C11 C12 N2 O7 -59.6(2) ?
C7 C12 N2 O7 118.1(2) ?
C9 C10 N3 O8 -15.3(3) ?
C11 C10 N3 O8 162.79(19) ?
C9 C10 N3 O9 164.2(2) ?
C11 C10 N3 O9 -17.7(3) ?
C8 C7 O5 S1 -84.7(2) ?
C12 C7 O5 S1 100.94(19) ?
O3 S1 O5 C7 -142.85(14) ?
O4 S1 O5 C7 -11.52(16) ?
C5 S1 O5 C7 103.41(15) y

loop_
_cod_related_entry_id
_cod_related_entry_database
_cod_related_entry_code
1 ChemSpider 21131532
